data_1519532
loop_
_publ_author_name
'Butler, Ian R.'
'Horton, Peter N.'
'Hursthouse, Michael B.'

_publ_section_title
;
 C22H34Br2FeP2
;
_journal_name_full 'Crystal Structure Report Archive'
_journal_page_first 916
_journal_year 2003
_chemical_formula_moiety 'C22 H34 Br2 Fe P2'
_chemical_formula_sum 'C22 H34 Br2 Fe P2'
_chemical_formula_weight 576.10
_space_group_IT_number 14
_symmetry_cell_setting monoclinic
_symmetry_space_group_name_Hall '-P 2ybc'
_symmetry_space_group_name_H-M 'P 1 21/c 1'
_atom_sites_solution_hydrogens geom
_atom_sites_solution_primary direct
_atom_sites_solution_secondary difmap
_cell_angle_alpha 90.000
_cell_angle_beta 103.859(6)
_cell_angle_gamma 90.000
_cell_formula_units_Z 4
_cell_length_a 8.877(1)
_cell_length_b 17.679(3)
_cell_length_c 15.711(3)
_cell_measurement_reflns_used 5603
_cell_measurement_temperature 120(2)
_cell_measurement_theta_max 27.485
_cell_measurement_theta_min 2.910
_cell_volume 2393.9(7)
_computing_cell_refinement ' DENZO (Otwinowski & Minor, 1997) and COLLECT (Hooft, 1998)'
_computing_data_collection ' DENZO (Otwinowski and Minor, 1997)'
_computing_data_reduction ' DENZO (Otwinowski & Minor, 1997) and COLLECT (Hooft, 1998)'
_computing_molecular_graphics 'PLATON (Spek, 1990)'
_computing_structure_refinement 'SHELXL-97 (Sheldrick, 1997b)'
_computing_structure_solution 'SHELXS-97 (Sheldrick, 1997a)'
_diffrn_ambient_temperature 120(2)
_diffrn_detector_area_resol_mean 9.091
_diffrn_measured_fraction_theta_full 0.997
_diffrn_measured_fraction_theta_max 0.997
_diffrn_measurement_device_type 'Nonius KappaCCD Area Detector'
_diffrn_measurement_method '\f and \w scans to fill Ewald Sphere'
_diffrn_radiation_monochromator graphite
_diffrn_radiation_source 'Nonius FR591 rotating anode'
_diffrn_radiation_type MoK\a
_diffrn_radiation_wavelength 0.71073
_diffrn_reflns_av_R_equivalents 0.0997
_diffrn_reflns_av_sigmaI/netI 0.0521
_diffrn_reflns_limit_h_max 11
_diffrn_reflns_limit_h_min -11
_diffrn_reflns_limit_k_max 22
_diffrn_reflns_limit_k_min -22
_diffrn_reflns_limit_l_max 20
_diffrn_reflns_limit_l_min -20
_diffrn_reflns_number 31278
_diffrn_reflns_theta_full 27.48
_diffrn_reflns_theta_max 27.48
_diffrn_reflns_theta_min 3.11
_exptl_absorpt_coefficient_mu 4.108
_exptl_absorpt_correction_T_max 0.7346
_exptl_absorpt_correction_T_min 0.3531
_exptl_absorpt_correction_type multi-scan
_exptl_absorpt_process_details 'SORTAV Blessing (1997)'
_exptl_crystal_colour Yellow
_exptl_crystal_density_diffrn 1.598
_exptl_crystal_density_method 'not measured'
_exptl_crystal_description Block
_exptl_crystal_F_000 1168
_exptl_crystal_size_max 0.32
_exptl_crystal_size_mid 0.18
_exptl_crystal_size_min 0.08
_refine_diff_density_max 0.621
_refine_diff_density_min -0.583
_refine_diff_density_rms 0.094
_refine_ls_extinction_coef 0.0014(3)
_refine_ls_extinction_expression Fc^*^=kFc[1+0.001xFc^2^\l^3^/sin(2\q)]^-1/4^
_refine_ls_extinction_method SHELXL
_refine_ls_goodness_of_fit_ref 1.075
_refine_ls_hydrogen_treatment constr
_refine_ls_matrix_type full
_refine_ls_number_parameters 253
_refine_ls_number_reflns 5485
_refine_ls_number_restraints 0
_refine_ls_restrained_S_all 1.075
_refine_ls_R_factor_all 0.0448
_refine_ls_R_factor_gt 0.0346
_refine_ls_shift/su_max 0.000
_refine_ls_shift/su_mean 0.000
_refine_ls_structure_factor_coef Fsqd
_refine_ls_weighting_details 'calc w=1/[\s^2^(Fo^2^)+(0.0265P)^2^+2.0470P] where P=(Fo^2^+2Fc^2^)/3'
_refine_ls_weighting_scheme calc
_refine_ls_wR_factor_gt 0.0801
_refine_ls_wR_factor_ref 0.0847
_reflns_number_gt 4676
_reflns_number_total 5485
_reflns_threshold_expression >2sigma(I)
_cod_data_source_file eCrystal-916.cif
_cod_data_source_block s92
_cod_depositor_comments
;
Citation :
Butler, Ian R. and Horton, Peter N. and Hursthouse, Michael B. (2003)
 University of Southampton, Crystal Structure Report Archive. 
(doi:10.5258/ecrystals/916)

More at:
http://ecrystals.chem.soton.ac.uk/916/

The following automatic conversions were performed:

'_symmetry_cell_setting' value 'Monoclinic' changed to 'monoclinic'
according to the built-in table from CIF Core dictionary named
'cif_core.dic' version 2.4.1 from 2010-06-29.

Automatic conversion script
Id: cif_fix_values 3271 2015-04-21 07:52:19Z andrius 
;
_cod_original_cell_volume 2393.8(7)
_cod_original_sg_symbol_H-M P2(1)/c
_cod_database_code 1519532

loop_
_symmetry_equiv_pos_as_xyz
'x, y, z'
'-x, y+1/2, -z+1/2'
'-x, -y, -z'
'x, -y-1/2, z-1/2'

loop_
_atom_site_label
_atom_site_type_symbol
_atom_site_fract_x
_atom_site_fract_y
_atom_site_fract_z
_atom_site_U_iso_or_equiv
_atom_site_adp_type
_atom_site_occupancy
_atom_site_symmetry_multiplicity
_atom_site_calc_flag
_atom_site_refinement_flags
_atom_site_disorder_assembly
_atom_site_disorder_group
C1 C -0.0737(3) 0.14440(15) 0.36121(18) 0.0188(6) Uani 1 1 d . . .
C2 C 0.0391(3) 0.09725(15) 0.33353(17) 0.0173(5) Uani 1 1 d . . .
C3 C 0.1289(3) 0.14899(15) 0.29533(18) 0.0193(6) Uani 1 1 d . . .
H3 H 0.2143 0.1353 0.2719 0.023 Uiso 1 1 calc R . .
C4 C 0.0711(3) 0.22369(16) 0.29786(18) 0.0218(6) Uani 1 1 d . . .
H4 H 0.1101 0.2678 0.2760 0.026 Uiso 1 1 calc R . .
C5 C -0.0548(3) 0.22096(15) 0.33871(19) 0.0216(6) Uani 1 1 d . . .
H5 H -0.1155 0.2627 0.3491 0.026 Uiso 1 1 calc R . .
C6 C 0.1627(3) 0.24594(15) 0.53022(18) 0.0188(5) Uani 1 1 d . . .
C7 C 0.3023(3) 0.25363(15) 0.50008(18) 0.0177(5) Uani 1 1 d . . .
C8 C 0.3630(3) 0.17803(15) 0.50242(18) 0.0192(6) Uani 1 1 d . . .
H8 H 0.4547 0.1639 0.4853 0.023 Uiso 1 1 calc R . .
C9 C 0.2642(3) 0.12759(16) 0.53448(19) 0.0231(6) Uani 1 1 d . . .
H9 H 0.2790 0.0746 0.5423 0.028 Uiso 1 1 calc R . .
C10 C 0.1405(3) 0.16983(16) 0.55266(19) 0.0226(6) Uani 1 1 d . . .
H10 H 0.0581 0.1508 0.5756 0.027 Uiso 1 1 calc R . .
C11 C 0.2382(3) -0.02755(15) 0.31731(19) 0.0217(6) Uani 1 1 d . . .
H11 H 0.2415 -0.0039 0.2600 0.026 Uiso 1 1 calc R . .
C12 C 0.3761(3) 0.00098(17) 0.3881(2) 0.0283(7) Uani 1 1 d . . .
H12A H 0.3710 -0.0202 0.4450 0.042 Uiso 1 1 calc R . .
H12B H 0.3727 0.0563 0.3908 0.042 Uiso 1 1 calc R . .
H12C H 0.4730 -0.0149 0.3739 0.042 Uiso 1 1 calc R . .
C13 C 0.2513(4) -0.11385(16) 0.3097(2) 0.0318(7) Uani 1 1 d . . .
H13A H 0.3545 -0.1269 0.3019 0.048 Uiso 1 1 calc R . .
H13B H 0.1720 -0.1319 0.2592 0.048 Uiso 1 1 calc R . .
H13C H 0.2358 -0.1378 0.3633 0.048 Uiso 1 1 calc R . .
C14 C -0.0862(3) -0.03223(16) 0.23484(19) 0.0229(6) Uani 1 1 d . . .
H14 H -0.0740 -0.0879 0.2278 0.027 Uiso 1 1 calc R . .
C15 C -0.0571(4) 0.0046(2) 0.1526(2) 0.0357(8) Uani 1 1 d . . .
H15A H -0.1332 -0.0141 0.1011 0.054 Uiso 1 1 calc R . .
H15B H 0.0478 -0.0079 0.1473 0.054 Uiso 1 1 calc R . .
H15C H -0.0671 0.0596 0.1567 0.054 Uiso 1 1 calc R . .
C16 C -0.2544(3) -0.01951(19) 0.2392(2) 0.0308(7) Uani 1 1 d . . .
H16A H -0.2728 0.0347 0.2447 0.046 Uiso 1 1 calc R . .
H16B H -0.2742 -0.0462 0.2901 0.046 Uiso 1 1 calc R . .
H16C H -0.3242 -0.0389 0.1856 0.046 Uiso 1 1 calc R . .
C17 C 0.5028(3) 0.36954(16) 0.58634(19) 0.0214(6) Uani 1 1 d . . .
H17 H 0.5607 0.4166 0.5788 0.026 Uiso 1 1 calc R . .
C18 C 0.6247(4) 0.31116(17) 0.6297(2) 0.0267(7) Uani 1 1 d . . .
H18A H 0.6791 0.3292 0.6879 0.040 Uiso 1 1 calc R . .
H18B H 0.6994 0.3040 0.5934 0.040 Uiso 1 1 calc R . .
H18C H 0.5735 0.2629 0.6353 0.040 Uiso 1 1 calc R . .
C19 C 0.3994(4) 0.38963(18) 0.6473(2) 0.0301(7) Uani 1 1 d . . .
H19A H 0.3450 0.3442 0.6596 0.045 Uiso 1 1 calc R . .
H19B H 0.3234 0.4277 0.6194 0.045 Uiso 1 1 calc R . .
H19C H 0.4631 0.4099 0.7023 0.045 Uiso 1 1 calc R . .
C20 C 0.5382(3) 0.31395(15) 0.42010(19) 0.0205(6) Uani 1 1 d . . .
H20 H 0.6042 0.2746 0.4569 0.025 Uiso 1 1 calc R . .
C21 C 0.6389(3) 0.38324(16) 0.4134(2) 0.0244(6) Uani 1 1 d . . .
H21A H 0.7173 0.3695 0.3816 0.037 Uiso 1 1 calc R . .
H21B H 0.6903 0.4007 0.4724 0.037 Uiso 1 1 calc R . .
H21C H 0.5733 0.4238 0.3819 0.037 Uiso 1 1 calc R . .
C22 C 0.4698(3) 0.28117(17) 0.3286(2) 0.0262(6) Uani 1 1 d . . .
H22A H 0.4021 0.3188 0.2927 0.039 Uiso 1 1 calc R . .
H22B H 0.4096 0.2357 0.3338 0.039 Uiso 1 1 calc R . .
H22C H 0.5542 0.2681 0.3009 0.039 Uiso 1 1 calc R . .
P1 P 0.04867(8) -0.00568(4) 0.34221(5) 0.01781(16) Uani 1 1 d . . .
P2 P 0.38291(8) 0.34361(4) 0.47461(5) 0.01763(16) Uani 1 1 d . . .
Fe1 Fe 0.13999(4) 0.18048(2) 0.42340(3) 0.01624(10) Uani 1 1 d . . .
Br1 Br -0.23049(3) 0.111822(17) 0.41578(2) 0.02615(10) Uani 1 1 d . . .
Br2 Br 0.02527(3) 0.325008(17) 0.54165(2) 0.02937(10) Uani 1 1 d . . .

loop_
_atom_site_aniso_label
_atom_site_aniso_U_11
_atom_site_aniso_U_22
_atom_site_aniso_U_33
_atom_site_aniso_U_23
_atom_site_aniso_U_13
_atom_site_aniso_U_12
C1 0.0181(13) 0.0196(13) 0.0182(14) 0.0005(11) 0.0037(11) 0.0007(10)
C2 0.0192(13) 0.0163(13) 0.0146(13) -0.0005(10) 0.0005(10) -0.0009(10)
C3 0.0208(13) 0.0203(14) 0.0162(14) 0.0016(11) 0.0030(11) -0.0024(11)
C4 0.0283(15) 0.0187(14) 0.0169(14) 0.0033(11) 0.0024(11) -0.0031(11)
C5 0.0233(14) 0.0168(13) 0.0214(15) -0.0001(11) -0.0012(11) 0.0031(11)
C6 0.0217(13) 0.0173(13) 0.0182(14) -0.0033(11) 0.0060(11) 0.0005(11)
C7 0.0184(13) 0.0162(13) 0.0178(14) -0.0021(10) 0.0033(11) -0.0011(10)
C8 0.0200(13) 0.0182(14) 0.0172(14) -0.0011(11) -0.0001(11) 0.0021(10)
C9 0.0272(15) 0.0173(13) 0.0213(15) 0.0027(11) -0.0010(12) -0.0005(11)
C10 0.0239(14) 0.0251(15) 0.0187(15) 0.0007(12) 0.0047(12) -0.0070(11)
C11 0.0247(14) 0.0177(13) 0.0242(15) -0.0014(11) 0.0086(12) 0.0013(11)
C12 0.0218(15) 0.0270(16) 0.0344(18) -0.0031(13) 0.0031(13) 0.0033(12)
C13 0.0371(17) 0.0203(15) 0.0387(19) -0.0085(13) 0.0105(15) 0.0056(13)
C14 0.0252(14) 0.0174(14) 0.0241(15) -0.0020(12) 0.0022(12) -0.0032(11)
C15 0.0418(19) 0.043(2) 0.0197(17) -0.0032(14) 0.0016(14) -0.0138(15)
C16 0.0251(15) 0.0338(17) 0.0290(17) -0.0024(14) -0.0023(13) -0.0025(13)
C17 0.0239(14) 0.0174(13) 0.0233(15) -0.0014(11) 0.0067(12) -0.0031(11)
C18 0.0304(16) 0.0274(16) 0.0206(16) -0.0003(12) 0.0028(13) -0.0015(12)
C19 0.0290(16) 0.0339(18) 0.0289(17) -0.0151(14) 0.0099(13) -0.0089(13)
C20 0.0194(13) 0.0205(14) 0.0231(15) 0.0008(11) 0.0082(12) 0.0014(11)
C21 0.0199(14) 0.0250(15) 0.0292(17) 0.0007(12) 0.0074(12) -0.0019(11)
C22 0.0280(15) 0.0277(16) 0.0264(16) -0.0027(12) 0.0135(13) -0.0027(12)
P1 0.0205(3) 0.0133(3) 0.0192(4) 0.0011(3) 0.0039(3) -0.0005(3)
P2 0.0189(3) 0.0142(3) 0.0202(4) -0.0003(3) 0.0053(3) -0.0004(3)
Fe1 0.0186(2) 0.01299(19) 0.0166(2) 0.00033(14) 0.00311(16) -0.00067(14)
Br1 0.02099(15) 0.02746(17) 0.03172(18) -0.00130(12) 0.00973(12) -0.00080(11)
Br2 0.02344(16) 0.03042(18) 0.0357(2) -0.01026(13) 0.00992(14) 0.00199(12)

loop_
_atom_type_symbol
_atom_type_description
_atom_type_scat_dispersion_real
_atom_type_scat_dispersion_imag
_atom_type_scat_source
C C 0.0033 0.0016 'International Tables Vol C Tables 4.2.6.8 and 6.1.1.4'
H H 0.0000 0.0000 'International Tables Vol C Tables 4.2.6.8 and 6.1.1.4'
P P 0.1023 0.0942 'International Tables Vol C Tables 4.2.6.8 and 6.1.1.4'
Fe Fe 0.3463 0.8444 'International Tables Vol C Tables 4.2.6.8 and 6.1.1.4'
Br Br -0.2901 2.4595 'International Tables Vol C Tables 4.2.6.8 and 6.1.1.4'

loop_
_geom_angle_atom_site_label_1
_geom_angle_atom_site_label_2
_geom_angle_atom_site_label_3
_geom_angle
_geom_angle_site_symmetry_1
_geom_angle_site_symmetry_3
C5 C1 C2 110.1(2) . .
C5 C1 Br1 123.1(2) . .
C2 C1 Br1 126.7(2) . .
C5 C1 Fe1 70.49(15) . .
C2 C1 Fe1 71.95(15) . .
Br1 C1 Fe1 125.83(14) . .
C3 C2 C1 104.6(2) . .
C3 C2 P1 130.2(2) . .
C1 C2 P1 125.1(2) . .
C3 C2 Fe1 69.04(15) . .
C1 C2 Fe1 66.81(15) . .
P1 C2 Fe1 130.36(14) . .
C4 C3 C2 109.9(2) . .
C4 C3 Fe1 69.86(16) . .
C2 C3 Fe1 70.52(15) . .
C4 C3 H3 125.1 . .
C2 C3 H3 125.1 . .
Fe1 C3 H3 126.1 . .
C5 C4 C3 108.1(2) . .
C5 C4 Fe1 68.92(16) . .
C3 C4 Fe1 69.93(15) . .
C5 C4 H4 126.0 . .
C3 C4 H4 126.0 . .
Fe1 C4 H4 126.8 . .
C4 C5 C1 107.3(2) . .
C4 C5 Fe1 70.74(16) . .
C1 C5 Fe1 68.61(15) . .
C4 C5 H5 126.3 . .
C1 C5 H5 126.3 . .
Fe1 C5 H5 125.9 . .
C10 C6 C7 110.8(2) . .
C10 C6 Br2 123.1(2) . .
C7 C6 Br2 126.1(2) . .
C10 C6 Fe1 70.65(16) . .
C7 C6 Fe1 72.59(15) . .
Br2 C6 Fe1 124.54(15) . .
C6 C7 C8 104.6(2) . .
C6 C7 P2 124.7(2) . .
C8 C7 P2 130.6(2) . .
C6 C7 Fe1 66.49(15) . .
C8 C7 Fe1 69.03(15) . .
P2 C7 Fe1 131.64(15) . .
C9 C8 C7 109.4(2) . .
C9 C8 Fe1 69.14(16) . .
C7 C8 Fe1 70.53(15) . .
C9 C8 H8 125.3 . .
C7 C8 H8 125.3 . .
Fe1 C8 H8 126.6 . .
C10 C9 C8 108.4(2) . .
C10 C9 Fe1 69.26(16) . .
C8 C9 Fe1 70.43(16) . .
C10 C9 H9 125.8 . .
C8 C9 H9 125.8 . .
Fe1 C9 H9 126.1 . .
C9 C10 C6 106.9(2) . .
C9 C10 Fe1 70.34(17) . .
C6 C10 Fe1 68.37(16) . .
C9 C10 H10 126.6 . .
C6 C10 H10 126.6 . .
Fe1 C10 H10 126.3 . .
C12 C11 C13 108.8(2) . .
C12 C11 P1 112.7(2) . .
C13 C11 P1 108.2(2) . .
C12 C11 H11 109.0 . .
C13 C11 H11 109.0 . .
P1 C11 H11 109.0 . .
C11 C12 H12A 109.5 . .
C11 C12 H12B 109.5 . .
H12A C12 H12B 109.5 . .
C11 C12 H12C 109.5 . .
H12A C12 H12C 109.5 . .
H12B C12 H12C 109.5 . .
C11 C13 H13A 109.5 . .
C11 C13 H13B 109.5 . .
H13A C13 H13B 109.5 . .
C11 C13 H13C 109.5 . .
H13A C13 H13C 109.5 . .
H13B C13 H13C 109.5 . .
C15 C14 C16 109.9(3) . .
C15 C14 P1 117.0(2) . .
C16 C14 P1 110.0(2) . .
C15 C14 H14 106.4 . .
C16 C14 H14 106.4 . .
P1 C14 H14 106.4 . .
C14 C15 H15A 109.5 . .
C14 C15 H15B 109.5 . .
H15A C15 H15B 109.5 . .
C14 C15 H15C 109.5 . .
H15A C15 H15C 109.5 . .
H15B C15 H15C 109.5 . .
C14 C16 H16A 109.5 . .
C14 C16 H16B 109.5 . .
H16A C16 H16B 109.5 . .
C14 C16 H16C 109.5 . .
H16A C16 H16C 109.5 . .
H16B C16 H16C 109.5 . .
C19 C17 C18 110.3(2) . .
C19 C17 P2 110.7(2) . .
C18 C17 P2 115.6(2) . .
C19 C17 H17 106.6 . .
C18 C17 H17 106.6 . .
P2 C17 H17 106.6 . .
C17 C18 H18A 109.5 . .
C17 C18 H18B 109.5 . .
H18A C18 H18B 109.5 . .
C17 C18 H18C 109.5 . .
H18A C18 H18C 109.5 . .
H18B C18 H18C 109.5 . .
C17 C19 H19A 109.5 . .
C17 C19 H19B 109.5 . .
H19A C19 H19B 109.5 . .
C17 C19 H19C 109.5 . .
H19A C19 H19C 109.5 . .
H19B C19 H19C 109.5 . .
C22 C20 C21 110.1(2) . .
C22 C20 P2 111.54(19) . .
C21 C20 P2 108.30(19) . .
C22 C20 H20 109.0 . .
C21 C20 H20 109.0 . .
P2 C20 H20 109.0 . .
C20 C21 H21A 109.5 . .
C20 C21 H21B 109.5 . .
H21A C21 H21B 109.5 . .
C20 C21 H21C 109.5 . .
H21A C21 H21C 109.5 . .
H21B C21 H21C 109.5 . .
C20 C22 H22A 109.5 . .
C20 C22 H22B 109.5 . .
H22A C22 H22B 109.5 . .
C20 C22 H22C 109.5 . .
H22A C22 H22C 109.5 . .
H22B C22 H22C 109.5 . .
C2 P1 C11 102.72(12) . .
C2 P1 C14 100.00(12) . .
C11 P1 C14 99.98(13) . .
C7 P2 C20 103.13(12) . .
C7 P2 C17 99.89(12) . .
C20 P2 C17 100.49(13) . .
C6 Fe1 C1 118.79(11) . .
C6 Fe1 C10 40.97(11) . .
C1 Fe1 C10 103.34(11) . .
C6 Fe1 C5 104.03(11) . .
C1 Fe1 C5 40.91(11) . .
C10 Fe1 C5 118.73(12) . .
C6 Fe1 C9 68.04(11) . .
C1 Fe1 C9 121.26(11) . .
C10 Fe1 C9 40.40(12) . .
C5 Fe1 C9 155.79(12) . .
C6 Fe1 C4 122.15(11) . .
C1 Fe1 C4 68.01(11) . .
C10 Fe1 C4 156.14(12) . .
C5 Fe1 C4 40.34(11) . .
C9 Fe1 C4 162.89(12) . .
C6 Fe1 C3 160.10(11) . .
C1 Fe1 C3 67.88(11) . .
C10 Fe1 C3 158.91(11) . .
C5 Fe1 C3 67.97(11) . .
C9 Fe1 C3 126.54(11) . .
C4 Fe1 C3 40.21(11) . .
C6 Fe1 C8 67.70(11) . .
C1 Fe1 C8 159.53(11) . .
C10 Fe1 C8 68.11(12) . .
C5 Fe1 C8 159.56(11) . .
C9 Fe1 C8 40.43(11) . .
C4 Fe1 C8 127.02(11) . .
C3 Fe1 C8 113.19(11) . .
C6 Fe1 C2 155.85(11) . .
C1 Fe1 C2 41.24(10) . .
C10 Fe1 C2 120.47(11) . .
C5 Fe1 C2 69.33(11) . .
C9 Fe1 C2 108.07(11) . .
C4 Fe1 C2 68.52(11) . .
C3 Fe1 C2 40.44(10) . .
C8 Fe1 C2 125.80(10) . .
C6 Fe1 C7 40.92(10) . .
C1 Fe1 C7 155.93(11) . .
C10 Fe1 C7 69.29(11) . .
C5 Fe1 C7 121.20(11) . .
C9 Fe1 C7 68.66(11) . .
C4 Fe1 C7 109.09(11) . .
C3 Fe1 C7 126.38(11) . .
C8 Fe1 C7 40.45(10) . .
C2 Fe1 C7 162.02(10) . .

loop_
_geom_bond_atom_site_label_1
_geom_bond_atom_site_label_2
_geom_bond_distance
_geom_bond_site_symmetry_2
C1 C5 1.419(4) .
C1 C2 1.447(4) .
C1 Br1 1.891(3) .
C1 Fe1 2.018(3) .
C2 C3 1.436(4) .
C2 P1 1.825(3) .
C2 Fe1 2.087(3) .
C3 C4 1.421(4) .
C3 Fe1 2.067(3) .
C3 H3 0.9500 .
C4 C5 1.417(4) .
C4 Fe1 2.066(3) .
C4 H4 0.9500 .
C5 Fe1 2.042(3) .
C5 H5 0.9500 .
C6 C10 1.417(4) .
C6 C7 1.435(4) .
C6 Br2 1.892(3) .
C6 Fe1 2.009(3) .
C7 C8 1.438(4) .
C7 P2 1.827(3) .
C7 Fe1 2.090(3) .
C8 C9 1.425(4) .
C8 Fe1 2.070(3) .
C8 H8 0.9500 .
C9 C10 1.413(4) .
C9 Fe1 2.053(3) .
C9 H9 0.9500 .
C10 Fe1 2.039(3) .
C10 H10 0.9500 .
C11 C12 1.529(4) .
C11 C13 1.537(4) .
C11 P1 1.857(3) .
C11 H11 1.0000 .
C12 H12A 0.9800 .
C12 H12B 0.9800 .
C12 H12C 0.9800 .
C13 H13A 0.9800 .
C13 H13B 0.9800 .
C13 H13C 0.9800 .
C14 C15 1.523(4) .
C14 C16 1.528(4) .
C14 P1 1.879(3) .
C14 H14 1.0000 .
C15 H15A 0.9800 .
C15 H15B 0.9800 .
C15 H15C 0.9800 .
C16 H16A 0.9800 .
C16 H16B 0.9800 .
C16 H16C 0.9800 .
C17 C19 1.520(4) .
C17 C18 1.532(4) .
C17 P2 1.879(3) .
C17 H17 1.0000 .
C18 H18A 0.9800 .
C18 H18B 0.9800 .
C18 H18C 0.9800 .
C19 H19A 0.9800 .
C19 H19B 0.9800 .
C19 H19C 0.9800 .
C20 C22 1.534(4) .
C20 C21 1.535(4) .
C20 P2 1.864(3) .
C20 H20 1.0000 .
C21 H21A 0.9800 .
C21 H21B 0.9800 .
C21 H21C 0.9800 .
C22 H22A 0.9800 .
C22 H22B 0.9800 .
C22 H22C 0.9800 .
